data_7156950
loop_
_publ_author_name
'Yamada, Shigeyuki'
'Nishizawa, Akito'
'Morita, Masato'
'Hosokai, Takuya'
'Okabayashi, Yusuke'
'Agou, Tomohiro'
'Hosoya, Takaaki'
'Kubota, Toshio'
'Konno, Tsutomu'

_publ_section_title
;
 Synthesis and characterization of bent fluorine-containing
 donor-\p-acceptor molecules as intense luminophores with large Stokes
 shifts.
;
_journal_issue 28
_journal_name_full 'Organic &amp; biomolecular chemistry'
_journal_page_first 6911
_journal_page_last 6919
_journal_paper_doi 10.1039/c9ob01300h
_journal_volume 17
_journal_year 2019
_chemical_formula_moiety 'C39 H22 F14 O2'
_chemical_formula_sum 'C39 H22 F14 O2'
_chemical_formula_weight 788.56
_chemical_name_systematic
3,3,4,4,5,5-hexafluoro-1,2-bis[2,3,5,6-tetrafluoro-4-(2-(4-n-propoxyphenyl)ethyn-1-yl)phenyl]cyclopentene
_space_group_crystal_system triclinic
_space_group_IT_number 2
_space_group_name_Hall '-P 1'
_space_group_name_H-M_alt 'P -1'
_symmetry_space_group_name_Hall '-P 1'
_symmetry_space_group_name_H-M 'P -1'
_atom_sites_solution_hydrogens geom
_audit_creation_method SHELXL-2016/6
_audit_update_record
;
2019-03-10 deposited with the CCDC.    2019-07-01 downloaded from the CCDC.
;
_cell_angle_alpha 86.116(3)
_cell_angle_beta 83.893(3)
_cell_angle_gamma 66.440(4)
_cell_formula_units_Z 2
_cell_length_a 7.6458(4)
_cell_length_b 7.7616(3)
_cell_length_c 31.5448(10)
_cell_measurement_reflns_used 7480
_cell_measurement_temperature 173(2)
_cell_measurement_theta_max 30.6080
_cell_measurement_theta_min 1.9380
_cell_volume 1705.55(13)
_computing_cell_refinement 'CrysAlisPro 1.171.38.46 (Rigaku OD, 2015)'
_computing_data_collection 'CrystalClear-SM Expert 2.1'
_computing_data_reduction 'CrysAlisPro 1.171.38.46 (Rigaku OD, 2015)'
_computing_molecular_graphics
;
Yadokari-XG 2014 (Wakita, Nemoto, et al., 2016)
;
_computing_publication_material
;
Yadokari-XG 2014 (Wakita, Nemoto, et al., 2016)
;
_computing_structure_refinement 'SHELXL-2016/6 (Sheldrick, 2016)'
_computing_structure_solution 'SHELXT-2014/5 (Sheldrick, 2014)'
_diffrn_ambient_temperature 173(2)
_diffrn_measured_fraction_theta_full 0.993
_diffrn_measured_fraction_theta_max 0.993
_diffrn_measurement_device_type 'Rigaku Saturn 724+'
_diffrn_measurement_method \w
_diffrn_radiation_type MoK\a
_diffrn_radiation_wavelength 0.71073
_diffrn_reflns_av_R_equivalents 0.0287
_diffrn_reflns_av_unetI/netI 0.0406
_diffrn_reflns_Laue_measured_fraction_full 0.993
_diffrn_reflns_Laue_measured_fraction_max 0.993
_diffrn_reflns_limit_h_max 9
_diffrn_reflns_limit_h_min -9
_diffrn_reflns_limit_k_max 9
_diffrn_reflns_limit_k_min -9
_diffrn_reflns_limit_l_max 38
_diffrn_reflns_limit_l_min -38
_diffrn_reflns_number 13328
_diffrn_reflns_point_group_measured_fraction_full 0.993
_diffrn_reflns_point_group_measured_fraction_max 0.993
_diffrn_reflns_theta_full 25.242
_diffrn_reflns_theta_max 25.500
_diffrn_reflns_theta_min 1.949
_diffrn_source 'Rigaku VariMax Mo'
_exptl_absorpt_coefficient_mu 0.146
_exptl_absorpt_correction_T_max 1.00000
_exptl_absorpt_correction_T_min 0.93232
_exptl_absorpt_correction_type multi-scan
_exptl_absorpt_process_details
;
CrysAlisPro 1.171.38.46 (Rigaku Oxford Diffraction, 2015)
Empirical absorption correction using spherical harmonics,
 implemented in SCALE3 ABSPACK scaling algorithm.
;
_exptl_crystal_colour yellow
_exptl_crystal_density_diffrn 1.536
_exptl_crystal_description platelet
_exptl_crystal_F_000 796
_exptl_crystal_preparation Luminescent
_exptl_crystal_recrystallization_method 'Re-crystallisation from solvent: hexane/CH2Cl2 (1/1)'
_exptl_crystal_size_max 0.160
_exptl_crystal_size_mid 0.150
_exptl_crystal_size_min 0.090
_refine_diff_density_max 0.190
_refine_diff_density_min -0.178
_refine_diff_density_rms 0.038
_refine_ls_extinction_method none
_refine_ls_goodness_of_fit_ref 1.009
_refine_ls_hydrogen_treatment constr
_refine_ls_matrix_type full
_refine_ls_number_parameters 498
_refine_ls_number_reflns 6315
_refine_ls_number_restraints 0
_refine_ls_restrained_S_all 1.009
_refine_ls_R_factor_all 0.0681
_refine_ls_R_factor_gt 0.0462
_refine_ls_shift/su_max 0.001
_refine_ls_shift/su_mean 0.000
_refine_ls_structure_factor_coef Fsqd
_refine_ls_weighting_details 'w=1/[\s^2^(Fo^2^)+(0.0602P)^2^+0.3682P] where P=(Fo^2^+2Fc^2^)/3'
_refine_ls_weighting_scheme calc
_refine_ls_wR_factor_gt 0.1108
_refine_ls_wR_factor_ref 0.1260
_reflns_Friedel_coverage 0.000
_reflns_number_gt 4625
_reflns_number_total 6315
_reflns_threshold_expression 'I > 2\s(I)'
_cod_data_source_file c9ob01300h2.cif
_cod_data_source_block yamada3
_cod_depositor_comments 'Adding full bibliography for 7156949--7156950.cif.'
_cod_database_code 7156950
_shelx_shelxl_version_number 2016/6
_shelx_space_group_comment
;
The symmetry employed for this shelxl refinement is uniquely defined
by the following loop, which should always be used as a source of
symmetry information in preference to the above space-group names.
They are only intended as comments.
;
_shelx_estimated_absorpt_t_min 0.978
_shelx_estimated_absorpt_t_max 0.988
_oxdiff_exptl_absorpt_empirical_full_min 0.635
_oxdiff_exptl_absorpt_empirical_full_max 1.419
_oxdiff_exptl_absorpt_empirical_details
;
Empirical correction (ABSPACK) includes:
- Absorption correction using spherical harmonics
- Frame scaling
- Detector area scaling
;

loop_
_space_group_symop_operation_xyz
'x, y, z'
'-x, -y, -z'

loop_
_atom_site_label
_atom_site_type_symbol
_atom_site_fract_x
_atom_site_fract_y
_atom_site_fract_z
_atom_site_U_iso_or_equiv
_atom_site_adp_type
_atom_site_occupancy
_atom_site_site_symmetry_order
_atom_site_calc_flag
_atom_site_refinement_flags_posn
_atom_site_refinement_flags_adp
F1 F 0.97156(16) 0.19711(15) 0.72722(3) 0.0423(3) Uani 1 1 d . .
F2 F 0.70574(16) -0.10672(16) 0.77085(4) 0.0459(3) Uani 1 1 d . .
F3 F 0.38677(16) 0.05707(17) 0.73210(5) 0.0570(4) Uani 1 1 d . .
F4 F 0.81875(18) 0.51138(16) 0.76951(4) 0.0537(3) Uani 1 1 d . .
F5 F 1.41158(18) -0.26590(18) 0.79955(4) 0.0588(4) Uani 1 1 d . .
F6 F 1.15853(18) -0.53208(17) 0.72240(5) 0.0595(4) Uani 1 1 d . .
F7 F 1.50529(17) -0.34990(19) 0.71897(5) 0.0589(4) Uani 1 1 d . .
F8 F 1.27608(19) -0.39688(18) 0.67229(4) 0.0596(4) Uani 1 1 d . .
F9 F 1.0742(2) -0.14977(18) 0.85731(4) 0.0628(4) Uani 1 1 d . .
F10 F 1.49978(19) -0.61069(17) 0.74685(5) 0.0665(4) Uani 1 1 d . .
F11 F 1.2520(2) -0.44417(17) 0.80877(4) 0.0638(4) Uani 1 1 d . .
F12 F 1.06789(19) -0.0751(2) 0.64231(4) 0.0692(4) Uani 1 1 d . .
F13 F 0.9329(2) 0.1683(2) 0.89908(4) 0.0758(5) Uani 1 1 d . .
F14 F 0.7495(2) 0.0840(2) 0.60379(4) 0.0806(5) Uani 1 1 d . .
O1 O -0.3967(2) 0.7524(3) 0.55057(5) 0.0685(5) Uani 1 1 d . .
O2 O 0.4067(3) 1.3700(2) 0.95019(5) 0.0727(5) Uani 1 1 d . .
C1 C 1.0258(3) 0.0098(3) 0.79053(6) 0.0338(4) Uani 1 1 d . .
C2 C 1.1185(3) -0.1649(3) 0.76667(6) 0.0339(4) Uani 1 1 d . .
C3 C 0.7194(3) -0.0652(3) 0.72908(6) 0.0361(4) Uani 1 1 d . .
C4 C 0.9573(3) 0.1853(3) 0.76990(6) 0.0339(4) Uani 1 1 d . .
C5 C 1.0744(3) -0.2072(3) 0.72989(6) 0.0346(4) Uani 1 1 d . .
C6 C 0.8997(3) -0.1079(3) 0.70755(6) 0.0356(4) Uani 1 1 d . .
C7 C 0.8806(3) 0.3491(3) 0.79158(7) 0.0389(5) Uani 1 1 d . .
C8 C 1.0131(3) 0.0128(3) 0.83479(7) 0.0434(5) Uani 1 1 d . .
C9 C 0.5550(3) 0.0206(3) 0.70906(7) 0.0414(5) Uani 1 1 d . .
C10 C 1.2229(3) -0.3942(3) 0.71438(7) 0.0423(5) Uani 1 1 d . .
C11 C 1.2961(3) -0.3233(3) 0.78092(7) 0.0423(5) Uani 1 1 d . .
C12 C 0.8680(3) 0.3516(3) 0.83575(7) 0.0460(5) Uani 1 1 d . .
C13 C 1.3918(3) -0.4284(3) 0.74000(8) 0.0460(5) Uani 1 1 d . .
C14 C 0.9011(3) -0.0536(3) 0.66480(7) 0.0465(5) Uani 1 1 d . .
C15 C 0.9378(3) 0.1772(3) 0.85652(7) 0.0497(6) Uani 1 1 d . .
C16 C -0.2488(3) 0.6350(3) 0.57262(7) 0.0539(6) Uani 1 1 d . .
C17 C 0.7869(3) 0.5245(3) 0.85746(8) 0.0548(6) Uani 1 1 d . .
C18 C 0.7159(3) 0.6757(3) 0.87311(8) 0.0563(6) Uani 1 1 d . .
C19 C 0.5573(3) 0.0732(3) 0.66636(7) 0.0464(5) Uani 1 1 d . .
C20 C 0.5936(4) 1.0511(3) 0.95096(8) 0.0647(7) Uani 1 1 d . .
H1 H 0.622659 1.064386 0.978786 0.078 Uiso 1 1 calc R U
C21 C 0.4745(4) 1.2065(3) 0.92905(8) 0.0569(6) Uani 1 1 d . .
C22 C 0.2441(4) 0.2688(3) 0.62962(8) 0.0556(6) Uani 1 1 d . .
C23 C 0.6321(3) 0.8552(3) 0.89213(8) 0.0536(6) Uani 1 1 d . .
C24 C 0.3859(4) 0.1733(3) 0.64587(8) 0.0552(6) Uani 1 1 d . .
C25 C -0.2657(4) 0.5602(4) 0.61259(8) 0.0634(7) Uani 1 1 d . .
H2 H -0.388646 0.590910 0.627449 0.076 Uiso 1 1 calc R U
C26 C 0.0763(3) 0.3915(3) 0.61028(8) 0.0524(6) Uani 1 1 d . .
C27 C 0.6705(4) 0.8773(3) 0.93289(8) 0.0642(7) Uani 1 1 d . .
H3 H 0.750757 0.771231 0.948510 0.077 Uiso 1 1 calc R U
C28 C 0.7372(3) 0.0325(3) 0.64482(7) 0.0517(6) Uani 1 1 d . .
C29 C 0.5133(4) 1.0118(4) 0.87046(8) 0.0641(7) Uani 1 1 d . .
H4 H 0.485488 0.999094 0.842486 0.077 Uiso 1 1 calc R U
C30 C -0.1047(4) 0.4405(4) 0.63130(8) 0.0643(7) Uani 1 1 d . .
H5 H -0.117919 0.390422 0.659208 0.077 Uiso 1 1 calc R U
C31 C 0.4342(4) 1.1864(3) 0.88856(8) 0.0668(7) Uani 1 1 d . .
H6 H 0.352234 1.292231 0.873178 0.080 Uiso 1 1 calc R U
C32 C -0.0691(4) 0.5934(4) 0.55195(9) 0.0701(8) Uani 1 1 d . .
H7 H -0.056028 0.649905 0.524780 0.084 Uiso 1 1 calc R U
C33 C 0.0910(4) 0.4713(4) 0.57029(9) 0.0684(7) Uani 1 1 d . .
H8 H 0.213607 0.441110 0.555293 0.082 Uiso 1 1 calc R U
C34 C 0.2888(5) 1.5391(3) 0.92908(9) 0.0766(9) Uani 1 1 d . .
H9 H 0.168427 1.530801 0.922700 0.092 Uiso 1 1 calc R U
H10 H 0.356464 1.559431 0.901902 0.092 Uiso 1 1 calc R U
C35 C 0.2455(5) 1.6992(4) 0.95848(9) 0.0829(9) Uani 1 1 d . .
H11 H 0.367713 1.704108 0.964612 0.100 Uiso 1 1 calc R U
H12 H 0.170865 1.818717 0.943658 0.100 Uiso 1 1 calc R U
C36 C -0.5871(3) 0.7943(4) 0.56900(8) 0.0693(7) Uani 1 1 d . .
H13 H -0.609462 0.860856 0.596015 0.083 Uiso 1 1 calc R U
H14 H -0.607820 0.676821 0.575225 0.083 Uiso 1 1 calc R U
C37 C 0.1357(5) 1.6838(4) 0.99995(10) 0.0904(10) Uani 1 1 d . .
H15 H 0.019679 1.667738 0.994224 0.136 Uiso 1 1 calc R U
H16 H 0.100015 1.798499 1.015987 0.136 Uiso 1 1 calc R U
H17 H 0.215701 1.575157 1.016694 0.136 Uiso 1 1 calc R U
C38 C -0.7211(4) 0.9161(5) 0.53764(10) 0.0931(11) Uani 1 1 d . .
H18 H -0.694496 1.030172 0.530920 0.112 Uiso 1 1 calc R U
H19 H -0.854173 0.956566 0.550866 0.112 Uiso 1 1 calc R U
C39 C -0.7047(5) 0.8195(6) 0.49710(10) 0.1161(14) Uani 1 1 d . .
H20 H -0.581733 0.800732 0.481072 0.174 Uiso 1 1 calc R U
H21 H -0.809463 0.897094 0.479928 0.174 Uiso 1 1 calc R U
H22 H -0.712181 0.697290 0.503733 0.174 Uiso 1 1 calc R U

loop_
_atom_site_aniso_label
_atom_site_aniso_U_11
_atom_site_aniso_U_22
_atom_site_aniso_U_33
_atom_site_aniso_U_23
_atom_site_aniso_U_13
_atom_site_aniso_U_12
F1 0.0493(7) 0.0372(6) 0.0361(6) 0.0020(5) -0.0061(5) -0.0126(5)
F2 0.0405(7) 0.0440(7) 0.0452(7) 0.0032(5) 0.0014(5) -0.0102(5)
F3 0.0303(7) 0.0494(8) 0.0832(10) 0.0009(7) -0.0007(6) -0.0087(5)
F4 0.0532(8) 0.0299(6) 0.0668(9) -0.0009(6) -0.0045(6) -0.0049(5)
F5 0.0442(8) 0.0553(8) 0.0700(9) -0.0131(6) -0.0223(6) -0.0064(6)
F6 0.0509(8) 0.0403(7) 0.0903(10) -0.0179(7) 0.0021(7) -0.0207(6)
F7 0.0398(7) 0.0599(8) 0.0765(9) -0.0176(7) 0.0060(6) -0.0193(6)
F8 0.0546(8) 0.0603(8) 0.0547(8) -0.0214(6) 0.0068(6) -0.0127(6)
F9 0.0876(10) 0.0464(8) 0.0416(7) 0.0087(6) -0.0089(7) -0.0140(7)
F10 0.0507(8) 0.0333(7) 0.0990(11) -0.0121(7) -0.0162(8) 0.0047(6)
F11 0.0723(9) 0.0415(7) 0.0627(9) 0.0129(6) -0.0069(7) -0.0090(7)
F12 0.0474(8) 0.0984(11) 0.0493(8) 0.0042(7) 0.0082(6) -0.0197(8)
F13 0.1081(13) 0.0741(10) 0.0359(7) -0.0127(7) 0.0001(8) -0.0264(9)
F14 0.0794(11) 0.1067(13) 0.0402(8) 0.0063(8) -0.0161(7) -0.0194(9)
O1 0.0396(9) 0.0879(13) 0.0588(11) 0.0198(9) -0.0109(8) -0.0071(9)
O2 0.1032(15) 0.0444(10) 0.0580(11) -0.0192(8) -0.0164(10) -0.0111(10)
C1 0.0312(10) 0.0307(10) 0.0375(11) -0.0036(8) -0.0038(8) -0.0094(8)
C2 0.0299(10) 0.0302(10) 0.0390(11) -0.0012(8) -0.0014(8) -0.0096(8)
C3 0.0370(11) 0.0289(10) 0.0408(11) -0.0035(8) -0.0027(9) -0.0110(8)
C4 0.0298(10) 0.0346(11) 0.0346(10) -0.0010(8) -0.0035(8) -0.0097(8)
C5 0.0266(10) 0.0321(10) 0.0422(11) -0.0040(8) -0.0006(8) -0.0087(8)
C6 0.0316(11) 0.0339(10) 0.0388(11) -0.0074(8) -0.0040(8) -0.0091(8)
C7 0.0310(11) 0.0307(11) 0.0500(12) -0.0028(9) -0.0043(9) -0.0064(8)
C8 0.0468(13) 0.0369(11) 0.0401(11) 0.0020(9) -0.0063(9) -0.0097(9)
C9 0.0306(11) 0.0318(11) 0.0601(14) -0.0070(9) -0.0037(10) -0.0098(9)
C10 0.0378(12) 0.0361(11) 0.0512(13) -0.0102(9) 0.0001(10) -0.0122(9)
C11 0.0411(12) 0.0320(11) 0.0499(13) 0.0005(9) -0.0116(10) -0.0086(9)
C12 0.0398(12) 0.0419(12) 0.0521(13) -0.0132(10) 0.0006(10) -0.0112(10)
C13 0.0335(11) 0.0314(11) 0.0656(15) -0.0065(10) -0.0053(10) -0.0038(9)
C14 0.0386(12) 0.0574(14) 0.0410(12) -0.0077(10) -0.0001(10) -0.0162(10)
C15 0.0577(14) 0.0544(14) 0.0349(11) -0.0093(10) -0.0015(10) -0.0193(11)
C16 0.0409(13) 0.0629(15) 0.0494(13) 0.0030(11) -0.0123(11) -0.0103(11)
C17 0.0529(14) 0.0495(14) 0.0573(15) -0.0203(11) 0.0004(11) -0.0137(11)
C18 0.0547(14) 0.0545(15) 0.0565(15) -0.0169(12) 0.0028(11) -0.0176(12)
C19 0.0445(13) 0.0402(12) 0.0534(14) -0.0079(10) -0.0177(11) -0.0115(10)
C20 0.087(2) 0.0550(15) 0.0477(14) -0.0137(12) -0.0136(13) -0.0198(14)
C21 0.0706(16) 0.0441(13) 0.0502(14) -0.0156(11) -0.0024(12) -0.0150(12)
C22 0.0538(15) 0.0472(14) 0.0617(15) -0.0083(11) -0.0206(12) -0.0107(12)
C23 0.0594(15) 0.0473(14) 0.0522(14) -0.0172(11) 0.0046(11) -0.0190(12)
C24 0.0516(15) 0.0455(13) 0.0637(16) -0.0109(11) -0.0211(12) -0.0087(11)
C25 0.0440(14) 0.0818(18) 0.0495(14) 0.0077(13) -0.0058(11) -0.0102(13)
C26 0.0475(14) 0.0515(14) 0.0528(14) -0.0045(11) -0.0182(11) -0.0101(11)
C27 0.0754(18) 0.0480(14) 0.0604(16) -0.0119(12) -0.0137(13) -0.0116(13)
C28 0.0555(15) 0.0588(14) 0.0372(12) -0.0022(10) -0.0125(11) -0.0167(11)
C29 0.0814(19) 0.0567(16) 0.0450(14) -0.0182(11) -0.0066(13) -0.0147(14)
C30 0.0553(16) 0.0795(18) 0.0477(14) 0.0101(13) -0.0132(12) -0.0155(13)
C31 0.087(2) 0.0475(14) 0.0521(15) -0.0125(11) -0.0138(13) -0.0083(13)
C32 0.0484(15) 0.090(2) 0.0581(16) 0.0204(14) -0.0071(12) -0.0154(14)
C33 0.0404(14) 0.0860(19) 0.0667(17) 0.0064(14) -0.0082(12) -0.0129(13)
C34 0.110(2) 0.0427(14) 0.0603(17) -0.0108(12) -0.0114(16) -0.0107(15)
C35 0.122(3) 0.0459(15) 0.0677(19) -0.0158(13) -0.0073(18) -0.0178(16)
C36 0.0410(14) 0.093(2) 0.0566(16) -0.0007(14) -0.0053(12) -0.0079(13)
C37 0.111(3) 0.075(2) 0.074(2) -0.0225(16) -0.0071(19) -0.0229(18)
C38 0.0456(16) 0.128(3) 0.075(2) 0.0197(19) -0.0145(14) -0.0031(17)
C39 0.080(2) 0.202(4) 0.060(2) 0.018(2) -0.0209(17) -0.048(3)

loop_
_atom_type_symbol
_atom_type_description
_atom_type_scat_dispersion_real
_atom_type_scat_dispersion_imag
_atom_type_scat_source
C C 0.0033 0.0016 'International Tables Vol C Tables 4.2.6.8 and 6.1.1.4'
H H 0.0000 0.0000 'International Tables Vol C Tables 4.2.6.8 and 6.1.1.4'
F F 0.0171 0.0103 'International Tables Vol C Tables 4.2.6.8 and 6.1.1.4'
O O 0.0106 0.0060 'International Tables Vol C Tables 4.2.6.8 and 6.1.1.4'

loop_
_geom_angle_atom_site_label_1
_geom_angle_atom_site_label_2
_geom_angle_atom_site_label_3
_geom_angle
C16 O1 C36 118.32(19)
C21 O2 C34 118.83(19)
C4 C1 C8 115.34(17)
C4 C1 C2 121.70(17)
C8 C1 C2 122.80(17)
C5 C2 C1 128.76(18)
C5 C2 C11 109.81(17)
C1 C2 C11 121.31(17)
F2 C3 C9 118.69(18)
F2 C3 C6 119.24(17)
C9 C3 C6 122.06(19)
F1 C4 C7 117.87(17)
F1 C4 C1 119.72(16)
C7 C4 C1 122.38(18)
C2 C5 C6 128.56(17)
C2 C5 C10 110.51(17)
C6 C5 C10 120.60(17)
C14 C6 C3 115.62(18)
C14 C6 C5 123.87(18)
C3 C6 C5 120.50(18)
F4 C7 C4 118.76(18)
F4 C7 C12 119.06(17)
C4 C7 C12 122.17(19)
F9 C8 C15 118.32(19)
F9 C8 C1 119.42(18)
C15 C8 C1 122.25(19)
F3 C9 C3 118.4(2)
F3 C9 C19 119.52(19)
C3 C9 C19 122.08(19)
F8 C10 F6 106.26(16)
F8 C10 C5 114.52(17)
F6 C10 C5 111.19(16)
F8 C10 C13 110.65(17)
F6 C10 C13 110.53(18)
C5 C10 C13 103.76(16)
F5 C11 F11 107.34(17)
F5 C11 C2 113.81(16)
F11 C11 C2 111.64(17)
F5 C11 C13 112.52(17)
F11 C11 C13 107.75(17)
C2 C11 C13 103.68(16)
C7 C12 C15 115.78(18)
C7 C12 C17 120.9(2)
C15 C12 C17 123.4(2)
F10 C13 F7 107.58(16)
F10 C13 C10 113.73(17)
F7 C13 C10 109.23(18)
F10 C13 C11 113.38(19)
F7 C13 C11 109.97(17)
C10 C13 C11 102.86(16)
F12 C14 C28 117.8(2)
F12 C14 C6 119.75(19)
C28 C14 C6 122.3(2)
F13 C15 C8 118.7(2)
F13 C15 C12 119.25(19)
C8 C15 C12 122.1(2)
O1 C16 C25 125.5(2)
O1 C16 C32 115.1(2)
C25 C16 C32 119.3(2)
C18 C17 C12 175.6(3)
C17 C18 C23 179.4(3)
C9 C19 C28 116.05(19)
C9 C19 C24 122.4(2)
C28 C19 C24 121.5(2)
C27 C20 C21 120.6(2)
C27 C20 H1 119.7
C21 C20 H1 119.7
O2 C21 C31 125.4(2)
O2 C21 C20 115.3(2)
C31 C21 C20 119.3(2)
C24 C22 C26 177.0(3)
C29 C23 C27 118.2(2)
C29 C23 C18 121.3(2)
C27 C23 C18 120.5(2)
C22 C24 C19 175.1(2)
C16 C25 C30 120.0(2)
C16 C25 H2 120.0
C30 C25 H2 120.0
C33 C26 C30 117.8(2)
C33 C26 C22 120.5(2)
C30 C26 C22 121.7(2)
C20 C27 C23 120.7(2)
C20 C27 H3 119.7
C23 C27 H3 119.7
F14 C28 C14 119.0(2)
F14 C28 C19 119.2(2)
C14 C28 C19 121.8(2)
C31 C29 C23 121.4(2)
C31 C29 H4 119.3
C23 C29 H4 119.3
C25 C30 C26 121.3(2)
C25 C30 H5 119.3
C26 C30 H5 119.3
C21 C31 C29 119.8(2)
C21 C31 H6 120.1
C29 C31 H6 120.1
C33 C32 C16 120.5(2)
C33 C32 H7 119.7
C16 C32 H7 119.7
C32 C33 C26 120.9(2)
C32 C33 H8 119.6
C26 C33 H8 119.6
O2 C34 C35 107.6(2)
O2 C34 H9 110.2
C35 C34 H9 110.2
O2 C34 H10 110.2
C35 C34 H10 110.2
H9 C34 H10 108.5
C37 C35 C34 113.8(3)
C37 C35 H11 108.8
C34 C35 H11 108.8
C37 C35 H12 108.8
C34 C35 H12 108.8
H11 C35 H12 107.7
O1 C36 C38 107.6(2)
O1 C36 H13 110.2
C38 C36 H13 110.2
O1 C36 H14 110.2
C38 C36 H14 110.2
H13 C36 H14 108.5
C35 C37 H15 109.5
C35 C37 H16 109.5
H15 C37 H16 109.5
C35 C37 H17 109.5
H15 C37 H17 109.5
H16 C37 H17 109.5
C36 C38 C39 113.1(3)
C36 C38 H18 109.0
C39 C38 H18 109.0
C36 C38 H19 109.0
C39 C38 H19 109.0
H18 C38 H19 107.8
C38 C39 H20 109.5
C38 C39 H21 109.5
H20 C39 H21 109.5
C38 C39 H22 109.5
H20 C39 H22 109.5
H21 C39 H22 109.5

loop_
_geom_bond_atom_site_label_1
_geom_bond_atom_site_label_2
_geom_bond_distance
F1 C4 1.339(2)
F2 C3 1.338(2)
F3 C9 1.342(2)
F4 C7 1.331(2)
F5 C11 1.336(2)
F6 C10 1.346(2)
F7 C13 1.346(2)
F8 C10 1.346(2)
F9 C8 1.339(2)
F10 C13 1.339(2)
F11 C11 1.358(2)
F12 C14 1.346(2)
F13 C15 1.337(2)
F14 C28 1.333(2)
O1 C16 1.361(3)
O1 C36 1.425(3)
O2 C21 1.356(3)
O2 C34 1.429(3)
C1 C4 1.391(3)
C1 C8 1.391(3)
C1 C2 1.471(3)
C2 C5 1.339(3)
C2 C11 1.510(3)
C3 C9 1.366(3)
C3 C6 1.392(3)
C4 C7 1.365(3)
C5 C6 1.476(3)
C5 C10 1.515(3)
C6 C14 1.386(3)
C7 C12 1.387(3)
C8 C15 1.370(3)
C9 C19 1.381(3)
C10 C13 1.519(3)
C11 C13 1.527(3)
C12 C15 1.387(3)
C12 C17 1.422(3)
C14 C28 1.363(3)
C16 C25 1.367(3)
C16 C32 1.379(3)
C17 C18 1.195(3)
C18 C23 1.424(3)
C19 C28 1.392(3)
C19 C24 1.427(3)
C20 C27 1.375(3)
C20 C21 1.380(3)
C20 H1 0.9500
C21 C31 1.378(3)
C22 C24 1.188(3)
C22 C26 1.427(3)
C23 C29 1.381(3)
C23 C27 1.385(3)
C25 C30 1.376(3)
C25 H2 0.9500
C26 C33 1.381(3)
C26 C30 1.385(3)
C27 H3 0.9500
C29 C31 1.380(3)
C29 H4 0.9500
C30 H5 0.9500
C31 H6 0.9500
C32 C33 1.371(3)
C32 H7 0.9500
C33 H8 0.9500
C34 C35 1.508(3)
C34 H9 0.9900
C34 H10 0.9900
C35 C37 1.502(4)
C35 H11 0.9900
C35 H12 0.9900
C36 C38 1.496(4)
C36 H13 0.9900
C36 H14 0.9900
C37 H15 0.9800
C37 H16 0.9800
C37 H17 0.9800
C38 C39 1.494(5)
C38 H18 0.9900
C38 H19 0.9900
C39 H20 0.9800
C39 H21 0.9800
C39 H22 0.9800

loop_
_geom_torsion_atom_site_label_1
_geom_torsion_atom_site_label_2
_geom_torsion_atom_site_label_3
_geom_torsion_atom_site_label_4
_geom_torsion
C4 C1 C2 C5 -37.7(3)
C8 C1 C2 C5 147.1(2)
C4 C1 C2 C11 137.9(2)
C8 C1 C2 C11 -37.3(3)
C8 C1 C4 F1 176.95(17)
C2 C1 C4 F1 1.4(3)
C8 C1 C4 C7 -0.8(3)
C2 C1 C4 C7 -176.27(18)
C1 C2 C5 C6 -13.5(3)
C11 C2 C5 C6 170.47(18)
C1 C2 C5 C10 173.22(18)
C11 C2 C5 C10 -2.8(2)
F2 C3 C6 C14 -177.51(16)
C9 C3 C6 C14 1.5(3)
F2 C3 C6 C5 3.4(3)
C9 C3 C6 C5 -177.66(17)
C2 C5 C6 C14 129.4(2)
C10 C5 C6 C14 -57.9(3)
C2 C5 C6 C3 -51.6(3)
C10 C5 C6 C3 121.1(2)
F1 C4 C7 F4 2.0(3)
C1 C4 C7 F4 179.78(17)
F1 C4 C7 C12 -176.95(18)
C1 C4 C7 C12 0.8(3)
C4 C1 C8 F9 179.46(18)
C2 C1 C8 F9 -5.1(3)
C4 C1 C8 C15 0.1(3)
C2 C1 C8 C15 175.6(2)
F2 C3 C9 F3 -1.0(3)
C6 C3 C9 F3 -179.96(17)
F2 C3 C9 C19 177.90(17)
C6 C3 C9 C19 -1.1(3)
C2 C5 C10 F8 -137.22(18)
C6 C5 C10 F8 48.9(2)
C2 C5 C10 F6 102.3(2)
C6 C5 C10 F6 -71.6(2)
C2 C5 C10 C13 -16.5(2)
C6 C5 C10 C13 169.61(18)
C5 C2 C11 F5 143.43(18)
C1 C2 C11 F5 -32.9(3)
C5 C2 C11 F11 -94.9(2)
C1 C2 C11 F11 88.8(2)
C5 C2 C11 C13 20.9(2)
C1 C2 C11 C13 -155.49(17)
F4 C7 C12 C15 -179.12(19)
C4 C7 C12 C15 -0.1(3)
F4 C7 C12 C17 1.2(3)
C4 C7 C12 C17 -179.8(2)
F8 C10 C13 F10 -85.6(2)
F6 C10 C13 F10 31.8(3)
C5 C10 C13 F10 151.06(18)
F8 C10 C13 F7 34.5(2)
F6 C10 C13 F7 151.97(16)
C5 C10 C13 F7 -88.75(19)
F8 C10 C13 C11 151.33(16)
F6 C10 C13 C11 -91.24(19)
C5 C10 C13 C11 28.0(2)
F5 C11 C13 F10 83.7(2)
F11 C11 C13 F10 -34.5(2)
C2 C11 C13 F10 -152.91(17)
F5 C11 C13 F7 -36.8(2)
F11 C11 C13 F7 -154.94(16)
C2 C11 C13 F7 86.61(19)
F5 C11 C13 C10 -153.07(17)
F11 C11 C13 C10 88.80(19)
C2 C11 C13 C10 -29.7(2)
C3 C6 C14 F12 174.54(18)
C5 C6 C14 F12 -6.4(3)
C3 C6 C14 C28 -1.3(3)
C5 C6 C14 C28 177.8(2)
F9 C8 C15 F13 1.6(3)
C1 C8 C15 F13 -179.1(2)
F9 C8 C15 C12 -178.8(2)
C1 C8 C15 C12 0.5(4)
C7 C12 C15 F13 179.1(2)
C17 C12 C15 F13 -1.2(4)
C7 C12 C15 C8 -0.5(3)
C17 C12 C15 C8 179.2(2)
C36 O1 C16 C25 -3.9(4)
C36 O1 C16 C32 177.0(2)
F3 C9 C19 C28 179.26(18)
C3 C9 C19 C28 0.4(3)
F3 C9 C19 C24 2.8(3)
C3 C9 C19 C24 -176.02(19)
C34 O2 C21 C31 -2.4(4)
C34 O2 C21 C20 177.4(3)
C27 C20 C21 O2 179.7(2)
C27 C20 C21 C31 -0.5(4)
O1 C16 C25 C30 179.0(3)
C32 C16 C25 C30 -1.9(4)
C21 C20 C27 C23 0.9(4)
C29 C23 C27 C20 -0.7(4)
C18 C23 C27 C20 178.4(3)
F12 C14 C28 F14 2.8(3)
C6 C14 C28 F14 178.7(2)
F12 C14 C28 C19 -175.2(2)
C6 C14 C28 C19 0.7(4)
C9 C19 C28 F14 -178.19(19)
C24 C19 C28 F14 -1.7(3)
C9 C19 C28 C14 -0.2(3)
C24 C19 C28 C14 176.2(2)
C27 C23 C29 C31 0.0(4)
C18 C23 C29 C31 -179.0(3)
C16 C25 C30 C26 -0.7(4)
C33 C26 C30 C25 1.9(4)
C22 C26 C30 C25 179.5(2)
O2 C21 C31 C29 179.7(3)
C20 C21 C31 C29 -0.1(4)
C23 C29 C31 C21 0.4(4)
O1 C16 C32 C33 -177.7(3)
C25 C16 C32 C33 3.1(4)
C16 C32 C33 C26 -1.9(5)
C30 C26 C33 C32 -0.7(4)
C22 C26 C33 C32 -178.2(3)
C21 O2 C34 C35 -176.2(2)
O2 C34 C35 C37 -62.1(4)
C16 O1 C36 C38 -176.9(3)
O1 C36 C38 C39 63.8(4)
